data_4518409
loop_
_publ_author_name
'Ustinova, Marina I.'
'Mikheeva, Maria M.'
'Shilov, Gennadii V.'
'Dremova, Nadezhda N.'
'Frolova, Lyubov'
'Stevenson, Keith J.'
'Aldoshin, Sergey M.'
'Troshin, Pavel A.'

_publ_section_title
;
 Partial Substitution of Pb2+ in CsPbI3 as an Efficient Strategy To Design
 Fairly Stable All-Inorganic Perovskite Formulations
;
_journal_name_full 'ACS Applied Materials &amp; Interfaces'
_journal_paper_doi 10.1021/acsami.0c18061
_journal_year 2021
_chemical_formula_sum 'C12 H36 Co I2 O6 S6'
_chemical_formula_weight 781.50
_space_group_crystal_system trigonal
_space_group_IT_number 159
_space_group_name_Hall 'P 3 -2c'
_space_group_name_H-M_alt 'P 3 1 c'
_atom_sites_solution_hydrogens geom
_audit_creation_method SHELXL-2018/3
_cell_angle_alpha 90
_cell_angle_beta 90
_cell_angle_gamma 120
_cell_formula_units_Z 2
_cell_length_a 11.57210(10)
_cell_length_b 11.57210(10)
_cell_length_c 12.3576(3)
_cell_measurement_reflns_used 2404
_cell_measurement_temperature 100(1)
_cell_measurement_theta_max 35.6065
_cell_measurement_theta_min 3.2905
_cell_volume 1433.14(4)
_computing_cell_refinement 'CrysAlisPro 1.171.36.20 (Agilent Technologies, 2012)'
_computing_data_collection 'CrysAlisPro 1.171.36.20 (Agilent Technologies, 2012)'
_computing_data_reduction 'CrysAlisPro 1.171.36.20 (Agilent Technologies, 2012)'
_computing_structure_refinement 'SHELXL-2018/3 (Sheldrick, 2018)'
_computing_structure_solution 'SHELXS-97 (Sheldrick, 1990)'
_diffrn_ambient_temperature 100.00(10)
_diffrn_detector_area_resol_mean 16.2060
_diffrn_measured_fraction_theta_full 0.998
_diffrn_measured_fraction_theta_max 0.999
_diffrn_measurement_device_type 'Xcalibur, Eos'
_diffrn_measurement_method '\w scans'
_diffrn_radiation_monochromator graphite
_diffrn_radiation_source 'Enhance (Mo) X-ray Source'
_diffrn_radiation_type 'Mo K\a'
_diffrn_radiation_wavelength 0.7107
_diffrn_reflns_av_R_equivalents 0.0205
_diffrn_reflns_av_unetI/netI 0.0309
_diffrn_reflns_Laue_measured_fraction_full 0.998
_diffrn_reflns_Laue_measured_fraction_max 0.999
_diffrn_reflns_limit_h_max 17
_diffrn_reflns_limit_h_min -10
_diffrn_reflns_limit_k_max 4
_diffrn_reflns_limit_k_min -18
_diffrn_reflns_limit_l_max 19
_diffrn_reflns_limit_l_min -13
_diffrn_reflns_number 6111
_diffrn_reflns_point_group_measured_fraction_full 0.729
_diffrn_reflns_point_group_measured_fraction_max 0.745
_diffrn_reflns_theta_full 25.242
_diffrn_reflns_theta_max 34.053
_diffrn_reflns_theta_min 3.297
_exptl_absorpt_coefficient_mu 3.212
_exptl_absorpt_correction_T_max 1.00000
_exptl_absorpt_correction_T_min 0.73918
_exptl_absorpt_correction_type multi-scan
_exptl_absorpt_process_details
;
CrysAlisPro, Agilent Technologies,
Version 1.171.36.20 (release 27-06-2012 CrysAlis171 .NET)
(compiled Jul 11 2012,15:38:31)
Empirical absorption correction using spherical harmonics,
 implemented in SCALE3 ABSPACK scaling algorithm.
;
_exptl_crystal_density_diffrn 1.811
_exptl_crystal_description plate
_exptl_crystal_F_000 770
_exptl_crystal_size_max 0.13
_exptl_crystal_size_mid 0.11
_exptl_crystal_size_min 0.07
_refine_diff_density_max 0.499
_refine_diff_density_min -2.035
_refine_diff_density_rms 0.188
_refine_ls_abs_structure_details
;
 Classical Flack method preferred over Parsons because s.u. lower.
;
_refine_ls_abs_structure_Flack 0.15(8)
_refine_ls_extinction_method none
_refine_ls_goodness_of_fit_ref 0.929
_refine_ls_hydrogen_treatment constr
_refine_ls_matrix_type full
_refine_ls_number_parameters 95
_refine_ls_number_reflns 2925
_refine_ls_number_restraints 24
_refine_ls_restrained_S_all 0.955
_refine_ls_R_factor_all 0.0423
_refine_ls_R_factor_gt 0.0324
_refine_ls_shift/su_max 0.005
_refine_ls_shift/su_mean 0.000
_refine_ls_structure_factor_coef Fsqd
_refine_ls_weighting_details 'w=1/[\s^2^(Fo^2^)+(0.0504P)^2^+1.4625P] where P=(Fo^2^+2Fc^2^)/3'
_refine_ls_weighting_scheme calc
_refine_ls_wR_factor_gt 0.0835
_refine_ls_wR_factor_ref 0.0932
_reflns_Friedel_coverage 0.486
_reflns_Friedel_fraction_full 0.456
_reflns_Friedel_fraction_max 0.489
_reflns_number_gt 2407
_reflns_number_total 2925
_reflns_threshold_expression 'I > 2\s(I)'
_cod_data_source_file am0c18061_si_003.cif
_cod_data_source_block shelx
_cod_database_code 4518409
_shelx_shelxl_version_number 2018/3
_shelx_space_group_comment
;
The symmetry employed for this shelxl refinement is uniquely defined
by the following loop, which should always be used as a source of
symmetry information in preference to the above space-group names.
They are only intended as comments.
;

loop_
_space_group_symop_operation_xyz
'x, y, z'
'-y, x-y, z'
'-x+y, -x, z'
'y, x, z+1/2'
'x-y, -y, z+1/2'
'-x, -x+y, z+1/2'

loop_
_atom_site_label
_atom_site_type_symbol
_atom_site_fract_x
_atom_site_fract_y
_atom_site_fract_z
_atom_site_U_iso_or_equiv
_atom_site_adp_type
_atom_site_occupancy
_atom_site_site_symmetry_order
_atom_site_calc_flag
_atom_site_refinement_flags_posn
_atom_site_refinement_flags_adp
_atom_site_refinement_flags_occupancy
_atom_site_disorder_assembly
_atom_site_disorder_group
I1 I 0.666667 0.333333 0.71453(12) 0.02134(10) Uani 1 3 d S T P . .
I2 I 0.000000 0.000000 0.46549(18) 0.02075(11) Uani 1 3 d S T P . .
Co3 Co 0.666667 0.333333 0.2134(3) 0.00883(12) Uani 1 3 d S T P . .
S1 S 0.4498(3) 0.3651(3) 0.3364(2) 0.0124(4) Uani 0.529(3) 1 d D . P A 1
O1 O 0.4941(8) 0.2628(8) 0.3048(6) 0.0090(11) Uani 0.529(3) 1 d . . P A 1
C1 C 0.3785(8) 0.3137(8) 0.4703(5) 0.0196(14) Uani 0.529(3) 1 d D U P A 1
H1A H 0.348498 0.372630 0.495795 0.029 Uiso 0.529(3) 1 calc R U P A 1
H1B H 0.304363 0.224212 0.467286 0.029 Uiso 0.529(3) 1 calc R U P A 1
H1C H 0.444911 0.317030 0.518821 0.029 Uiso 0.529(3) 1 calc R U P A 1
C2 C 0.2937(8) 0.3045(9) 0.2737(6) 0.0185(14) Uani 0.529(3) 1 d D U P A 1
H2A H 0.259388 0.362963 0.289536 0.028 Uiso 0.529(3) 1 calc R U P A 1
H2B H 0.303501 0.300846 0.196798 0.028 Uiso 0.529(3) 1 calc R U P A 1
H2C H 0.232932 0.216718 0.300364 0.028 Uiso 0.529(3) 1 calc R U P A 1
S2 S 0.8601(3) 0.2743(3) 0.0866(2) 0.0105(4) Uani 0.529(3) 1 d D . P A 1
O2 O 0.8349(9) 0.3866(9) 0.1177(8) 0.0158(13) Uani 0.529(3) 1 d . . P A 1
C3 C 0.9258(7) 0.3168(7) -0.0478(5) 0.0174(12) Uani 0.529(3) 1 d D U P A 1
H3A H 0.944878 0.250205 -0.074347 0.026 Uiso 0.529(3) 1 calc R U P A 1
H3B H 0.861368 0.321046 -0.094075 0.026 Uiso 0.529(3) 1 calc R U P A 1
H3C H 1.006264 0.402015 -0.046942 0.026 Uiso 0.529(3) 1 calc R U P A 1
C4 C 1.0082(7) 0.3066(10) 0.1621(6) 0.0212(16) Uani 0.529(3) 1 d D . P A 1
H4A H 1.030110 0.238611 0.146100 0.032 Uiso 0.529(3) 1 calc R U P A 1
H4B H 1.081427 0.392163 0.141888 0.032 Uiso 0.529(3) 1 calc R U P A 1
H4C H 0.991346 0.306102 0.238224 0.032 Uiso 0.529(3) 1 calc R U P A 1
S1' S 0.4140(4) 0.2737(3) 0.3433(3) 0.0124(4) Uani 0.471(3) 1 d . . P A 2
O1' O 0.5525(10) 0.3924(9) 0.3139(7) 0.0090(11) Uani 0.471(3) 1 d . . P A 2
C1' C 0.3785(8) 0.3137(8) 0.4703(5) 0.0196(14) Uani 0.471(3) 1 d . . P A 2
H1'A H 0.292945 0.243724 0.494201 0.029 Uiso 0.471(3) 1 calc R U P A 2
H1'B H 0.445818 0.323557 0.520901 0.029 Uiso 0.471(3) 1 calc R U P A 2
H1'C H 0.377256 0.395889 0.465817 0.029 Uiso 0.471(3) 1 calc R U P A 2
C2' C 0.2937(8) 0.3045(9) 0.2737(6) 0.0185(14) Uani 0.471(3) 1 d . . P A 2
H2'A H 0.205028 0.233429 0.289003 0.028 Uiso 0.471(3) 1 calc R U P A 2
H2'B H 0.303076 0.387564 0.298076 0.028 Uiso 0.471(3) 1 calc R U P A 2
H2'C H 0.309441 0.308933 0.197095 0.028 Uiso 0.471(3) 1 calc R U P A 2
S2' S 0.9143(4) 0.3655(4) 0.0893(3) 0.0105(4) Uani 0.471(3) 1 d . . P A 2
O2' O 0.7739(10) 0.2685(10) 0.1210(8) 0.0158(13) Uani 0.471(3) 1 d . . P A 2
C3' C 0.9258(7) 0.3168(7) -0.0478(5) 0.0174(12) Uani 0.471(3) 1 d . . P A 2
H3'A H 1.013932 0.374470 -0.075334 0.026 Uiso 0.471(3) 1 calc R U P A 2
H3'B H 0.907617 0.226289 -0.048107 0.026 Uiso 0.471(3) 1 calc R U P A 2
H3'C H 0.861770 0.323886 -0.092529 0.026 Uiso 0.471(3) 1 calc R U P A 2
C4' C 1.0082(7) 0.3066(10) 0.1621(6) 0.0212(16) Uani 0.471(3) 1 d . . P A 2
H4'A H 1.101511 0.363160 0.147079 0.032 Uiso 0.471(3) 1 calc R U P A 2
H4'B H 0.992822 0.308054 0.238311 0.032 Uiso 0.471(3) 1 calc R U P A 2
H4'C H 0.980794 0.216973 0.140064 0.032 Uiso 0.471(3) 1 calc R U P A 2

loop_
_atom_site_aniso_label
_atom_site_aniso_U_11
_atom_site_aniso_U_22
_atom_site_aniso_U_33
_atom_site_aniso_U_23
_atom_site_aniso_U_13
_atom_site_aniso_U_12
I1 0.01441(11) 0.01441(11) 0.0352(2) 0.000 0.000 0.00721(6)
I2 0.01317(11) 0.01317(11) 0.0359(2) 0.000 0.000 0.00658(6)
Co3 0.00794(16) 0.00794(16) 0.0106(3) 0.000 0.000 0.00397(8)
S1 0.0150(10) 0.0084(8) 0.0137(9) -0.0006(8) 0.0027(8) 0.0057(9)
O1 0.014(3) 0.007(2) 0.009(2) -0.0027(19) -0.001(2) 0.007(2)
C1 0.020(3) 0.026(3) 0.012(2) -0.004(2) 0.0024(19) 0.010(2)
C2 0.020(3) 0.024(3) 0.013(3) 0.003(2) 0.001(2) 0.012(3)
S2 0.0089(10) 0.0114(9) 0.0121(8) -0.0014(8) 0.0004(7) 0.0057(8)
O2 0.016(3) 0.015(3) 0.020(3) -0.002(2) 0.006(2) 0.011(3)
C3 0.017(3) 0.024(3) 0.010(2) 0.0025(19) 0.0015(18) 0.009(2)
C4 0.016(3) 0.031(4) 0.022(3) -0.005(3) -0.006(2) 0.015(3)
S1' 0.0150(10) 0.0084(8) 0.0137(9) -0.0006(8) 0.0027(8) 0.0057(9)
O1' 0.014(3) 0.007(2) 0.009(2) -0.0027(19) -0.001(2) 0.007(2)
C1' 0.020(3) 0.026(3) 0.012(2) -0.004(2) 0.0024(19) 0.010(2)
C2' 0.020(3) 0.024(3) 0.013(3) 0.003(2) 0.001(2) 0.012(3)
S2' 0.0089(10) 0.0114(9) 0.0121(8) -0.0014(8) 0.0004(7) 0.0057(8)
O2' 0.016(3) 0.015(3) 0.020(3) -0.002(2) 0.006(2) 0.011(3)
C3' 0.017(3) 0.024(3) 0.010(2) 0.0025(19) 0.0015(18) 0.009(2)
C4' 0.016(3) 0.031(4) 0.022(3) -0.005(3) -0.006(2) 0.015(3)

loop_
_atom_type_symbol
_atom_type_description
_atom_type_scat_dispersion_real
_atom_type_scat_dispersion_imag
_atom_type_scat_source
C C 0.0033 0.0016 'International Tables Vol C Tables 4.2.6.8 and 6.1.1.4'
H H 0.0000 0.0000 'International Tables Vol C Tables 4.2.6.8 and 6.1.1.4'
O O 0.0106 0.0060 'International Tables Vol C Tables 4.2.6.8 and 6.1.1.4'
S S 0.1246 0.1234 'International Tables Vol C Tables 4.2.6.8 and 6.1.1.4'
Co Co 0.3494 0.9721 'International Tables Vol C Tables 4.2.6.8 and 6.1.1.4'
I I -0.4742 1.8119 'International Tables Vol C Tables 4.2.6.8 and 6.1.1.4'

loop_
_geom_angle_atom_site_label_1
_geom_angle_atom_site_label_2
_geom_angle_atom_site_label_3
_geom_angle
_geom_angle_site_symmetry_1
_geom_angle_site_symmetry_3
_geom_angle_publ_flag
O1 Co3 O1 93.2(3) 2_655 . ?
O1 Co3 O1 93.2(3) 2_655 3_665 ?
O1 Co3 O1 93.2(3) . 3_665 ?
O1 Co3 O2' 119.37(18) 2_655 3_665 ?
O1 Co3 O2' 67.56(19) . 3_665 ?
O1 Co3 O2' 141.90(18) 3_665 3_665 ?
O2' Co3 O2' 92.8(4) . 3_665 ?
O1 Co3 O2' 141.90(18) 2_655 2_655 ?
O1 Co3 O2' 119.37(18) . 2_655 ?
O1 Co3 O2' 67.56(19) 3_665 2_655 ?
O2' Co3 O2' 92.8(4) . 2_655 ?
O2' Co3 O2' 92.8(4) 3_665 2_655 ?
O1 Co3 O2 84.4(3) 2_655 . ?
O1 Co3 O2 174.8(4) . . ?
O1 Co3 O2 91.5(3) 3_665 . ?
O1 Co3 O2 91.5(3) 2_655 3_665 ?
O1 Co3 O2 84.4(3) . 3_665 ?
O1 Co3 O2 174.8(4) 3_665 3_665 ?
O2 Co3 O2 91.1(4) . 3_665 ?
O1 Co3 O2 174.8(4) 2_655 2_655 ?
O1 Co3 O2 91.5(3) . 2_655 ?
O1 Co3 O2 84.4(3) 3_665 2_655 ?
O2' Co3 O2 109.7(4) . 2_655 ?
O2' Co3 O2 64.6(4) 3_665 2_655 ?
O2' Co3 O2 33.0(4) 2_655 2_655 ?
O2 Co3 O2 91.1(4) . 2_655 ?
O2 Co3 O2 91.1(4) 3_665 2_655 ?
O1 Co3 O1' 35.9(4) 2_655 2_655 ?
O1 Co3 O1' 61.7(4) . 2_655 ?
O1 Co3 O1' 110.2(4) 3_665 2_655 ?
O2' Co3 O1' 87.1(4) . 2_655 ?
O2' Co3 O1' 89.9(4) 3_665 2_655 ?
O2' Co3 O1' 177.4(4) 2_655 2_655 ?
O2 Co3 O1' 114.53(16) . 2_655 ?
O2 Co3 O1' 72.64(17) 3_665 2_655 ?
O2 Co3 O1' 149.27(15) 2_655 2_655 ?
O1 Co3 O1' 61.7(4) 2_655 3_665 ?
O1 Co3 O1' 110.2(4) . 3_665 ?
O1 Co3 O1' 35.9(4) 3_665 3_665 ?
O2 Co3 O1' 72.65(17) . 3_665 ?
O2 Co3 O1' 149.27(15) 3_665 3_665 ?
O2 Co3 O1' 114.52(16) 2_655 3_665 ?
O2' Co3 O1' 177.4(4) . . ?
O2' Co3 O1' 87.1(4) 3_665 . ?
O2' Co3 O1' 89.9(4) 2_655 . ?
O1' Co3 O1' 90.2(4) 2_655 . ?
O1' Co3 O1' 90.2(4) 3_665 . ?
O1 S1 C2 104.4(4) . . ?
O1 S1 C1 104.4(4) . . ?
C2 S1 C1 93.6(4) . . ?
S1 O1 Co3 117.1(4) . . ?
O2 S2 C3 103.7(5) . . ?
O2 S2 C4 105.0(5) . . ?
C3 S2 C4 101.1(4) . . ?
S2 O2 Co3 116.2(5) . . ?
O1' S1' C1' 104.7(5) . . ?
O1' S1' C2' 105.7(5) . . ?
C1' S1' C2' 94.0(4) . . ?
S1' O1' Co3 112.4(5) . . ?
O2' S2' C4' 102.8(5) . . ?
O2' S2' C3' 103.4(5) . . ?
C4' S2' C3' 101.5(4) . . ?
S2' O2' Co3 119.6(6) . . ?

loop_
_geom_bond_atom_site_label_1
_geom_bond_atom_site_label_2
_geom_bond_distance
_geom_bond_site_symmetry_2
_geom_bond_publ_flag
Co3 O1 2.073(8) 2_655 ?
Co3 O1 2.073(8) . ?
Co3 O1 2.073(8) 3_665 ?
Co3 O2' 2.083(10) . ?
Co3 O2' 2.083(10) 3_665 ?
Co3 O2' 2.083(10) 2_655 ?
Co3 O2 2.090(9) . ?
Co3 O2 2.090(9) 3_665 ?
Co3 O2 2.090(9) 2_655 ?
Co3 O1' 2.158(9) 2_655 ?
Co3 O1' 2.158(9) 3_665 ?
Co3 O1' 2.158(9) . ?
S1 O1 1.557(8) . ?
S1 C2 1.758(7) . ?
S1 C1 1.812(6) . ?
S2 O2 1.517(10) . ?
S2 C3 1.790(6) . ?
S2 C4 1.819(6) . ?
S1' O1' 1.545(11) . ?
S1' C1' 1.743(6) . ?
S1' C2' 1.817(7) . ?
S2' O2' 1.493(11) . ?
S2' C4' 1.787(8) . ?
S2' C3' 1.811(7) . ?
